data_2221348
loop_
_publ_author_name
'Bardin, Julie'
'Kennedy, Alan R.'
'Wong, Li Ven'
'Johnston, Blair F.'
'Florence, Alastair J.'

_publ_section_title
;
 Nicotinamide--2,2,2-trifluoroethanol (2/1)
;
_journal_coeditor_code FL2234
_journal_issue 4
_journal_name_full 'Acta Crystallographica Section E'
_journal_page_first o727
_journal_page_last o728
_journal_paper_doi 10.1107/S1600536809007594
_journal_volume 65
_journal_year 2009
_chemical_formula_moiety '2(C6 H6 N2 O), C2 H3 F3 O'
_chemical_formula_sum 'C14 H15 F3 N4 O3'
_chemical_formula_weight 344.30
_chemical_name_common 'nicotinamide 2,2,2-trifluoroethanol(2/1)'
_chemical_name_systematic
;
nicotinamide--2,2,2-trifluoroethanol (2/1)
;
_space_group_IT_number 2
_symmetry_cell_setting triclinic
_symmetry_space_group_name_Hall '-P 1'
_symmetry_space_group_name_H-M 'P -1'
_atom_sites_solution_hydrogens geom
_atom_sites_solution_primary direct
_atom_sites_solution_secondary difmap
_cell_angle_alpha 107.002(3)
_cell_angle_beta 96.636(3)
_cell_angle_gamma 95.753(3)
_cell_formula_units_Z 2
_cell_length_a 5.0472(3)
_cell_length_b 11.2930(7)
_cell_length_c 15.0877(10)
_cell_measurement_reflns_used 8696
_cell_measurement_temperature 123
_cell_measurement_theta_max 28.17
_cell_measurement_theta_min 2.91
_cell_volume 808.70(9)
_computing_cell_refinement 'SAINT (Bruker, 2007)'
_computing_data_collection 'APEX2 (Bruker, 2007)'
_computing_data_reduction 'SAINT (Bruker, 2007)'
_computing_molecular_graphics 'PLATON (Spek, 2009) and Mercury (Macrae <i>et al.</i>,  2006)'
_computing_publication_material 'PLATON (Spek, 2009)'
_computing_structure_refinement 'SHELXL97 (Sheldrick, 2008)'
_computing_structure_solution 'SHELXS97 (Sheldrick, 2008)'
_diffrn_ambient_temperature 123
_diffrn_measured_fraction_theta_full 0.995
_diffrn_measured_fraction_theta_max 0.995
_diffrn_measurement_device_type 'Bruker APEXII CCD'
_diffrn_measurement_method '\f and \w scans'
_diffrn_radiation_monochromator graphite
_diffrn_radiation_source 'fine-focus sealed tube'
_diffrn_radiation_type MoK\a
_diffrn_radiation_wavelength 0.71073
_diffrn_reflns_av_R_equivalents 0.0245
_diffrn_reflns_av_sigmaI/netI 0.0203
_diffrn_reflns_limit_h_max 6
_diffrn_reflns_limit_h_min -6
_diffrn_reflns_limit_k_max 14
_diffrn_reflns_limit_k_min -15
_diffrn_reflns_limit_l_max 19
_diffrn_reflns_limit_l_min -20
_diffrn_reflns_number 15936
_diffrn_reflns_theta_full 28.33
_diffrn_reflns_theta_max 28.33
_diffrn_reflns_theta_min 1.43
_exptl_absorpt_coefficient_mu 0.124
_exptl_absorpt_correction_T_max 0.998
_exptl_absorpt_correction_T_min 0.903
_exptl_absorpt_correction_type multi-scan
_exptl_absorpt_process_details '(SADABS; Sheldrick, 2002)'
_exptl_crystal_colour colourless
_exptl_crystal_density_diffrn 1.414
_exptl_crystal_density_method 'Not Measured'
_exptl_crystal_description slab
_exptl_crystal_F_000 356
_exptl_crystal_size_max 0.15
_exptl_crystal_size_mid 0.10
_exptl_crystal_size_min 0.02
_refine_diff_density_max 0.392
_refine_diff_density_min -0.286
_refine_ls_extinction_method none
_refine_ls_goodness_of_fit_ref 1.041
_refine_ls_hydrogen_treatment mixed
_refine_ls_matrix_type full
_refine_ls_number_parameters 260
_refine_ls_number_reflns 4008
_refine_ls_number_restraints 0
_refine_ls_restrained_S_all 1.041
_refine_ls_R_factor_all 0.0461
_refine_ls_R_factor_gt 0.0390
_refine_ls_shift/su_max 0.000
_refine_ls_shift/su_mean 0.000
_refine_ls_structure_factor_coef Fsqd
_refine_ls_weighting_details 'calc w=1/[\s^2^(Fo^2^)+(0.0611P)^2^+0.2237P] where P=(Fo^2^+2Fc^2^)/3'
_refine_ls_weighting_scheme calc
_refine_ls_wR_factor_gt 0.1072
_refine_ls_wR_factor_ref 0.1136
_reflns_number_gt 3416
_reflns_number_total 4008
_reflns_threshold_expression I>2\s(I)
_cod_data_source_file fl2234.cif
_cod_data_source_block I
_cod_depositor_comments
;
The following automatic conversions were performed:
'_symmetry_cell_setting' value 'Triclinic' changed to 'triclinic'
according to '/home/saulius/struct/CIF-dictionaries/cif_core.dic'
dictionary named 'cif_core.dic' version 2.4.1 from 2010-06-29.

Automatic conversion script
Id: cif_fix_enum 1527 2010-12-29 10:47:43Z saulius 

The following automatic conversions were performed:

'_symmetry_cell_setting' value 'Triclinic' changed to 'triclinic'
according to /home/saulius/struct/CIF-dictionaries/cif_core.dic
dictionary named 'cif_core.dic' version 2.4.1 from 2010-06-29.

Automatic conversion script
Id: cif_fix_values 1715 2011-07-08 13:25:40Z adriana 
;
_cod_database_code 2221348
_cod_database_fobs_code 2221348

loop_
_symmetry_equiv_pos_site_id
_symmetry_equiv_pos_as_xyz
1 x,y,z
2 -x,-y,-z

loop_
_atom_site_aniso_label
_atom_site_aniso_U_11
_atom_site_aniso_U_22
_atom_site_aniso_U_33
_atom_site_aniso_U_12
_atom_site_aniso_U_13
_atom_site_aniso_U_23
O1 0.0234(4) 0.0156(4) 0.0256(4) -0.0015(3) -0.0023(3) 0.0052(3)
N1 0.0222(5) 0.0233(5) 0.0252(5) 0.0009(4) 0.0002(4) 0.0075(4)
N2 0.0224(5) 0.0162(4) 0.0274(5) -0.0010(4) -0.0029(4) 0.0081(4)
C1 0.0214(5) 0.0181(5) 0.0244(5) 0.0015(4) 0.0030(4) 0.0075(4)
C2 0.0195(5) 0.0167(5) 0.0191(5) 0.0031(4) 0.0035(4) 0.0044(4)
C3 0.0243(5) 0.0177(5) 0.0283(6) 0.0007(4) 0.0023(4) 0.0075(4)
C4 0.0306(6) 0.0211(5) 0.0330(6) 0.0033(4) 0.0018(5) 0.0133(5)
C5 0.0251(5) 0.0278(6) 0.0274(6) 0.0054(4) 0.0009(4) 0.0124(5)
C6 0.0191(5) 0.0167(5) 0.0200(5) 0.0013(4) 0.0036(4) 0.0051(4)
O2 0.0278(4) 0.0172(4) 0.0324(5) -0.0040(3) 0.0079(3) 0.0059(3)
N3 0.0232(5) 0.0181(4) 0.0300(5) 0.0001(4) 0.0056(4) 0.0084(4)
N4 0.0251(5) 0.0189(4) 0.0258(5) -0.0022(4) 0.0061(4) 0.0062(4)
C7 0.0231(5) 0.0164(5) 0.0254(5) 0.0003(4) 0.0038(4) 0.0060(4)
C8 0.0204(5) 0.0150(5) 0.0252(5) 0.0027(4) 0.0035(4) 0.0079(4)
C9 0.0253(6) 0.0224(5) 0.0290(6) -0.0047(4) 0.0035(4) 0.0039(4)
C10 0.0329(6) 0.0281(6) 0.0244(6) -0.0029(5) 0.0060(5) 0.0014(5)
C11 0.0261(6) 0.0246(5) 0.0287(6) 0.0022(4) 0.0079(4) 0.0103(5)
C12 0.0202(5) 0.0157(5) 0.0268(5) 0.0016(4) 0.0029(4) 0.0089(4)
F1A 0.112(4) 0.063(3) 0.058(2) 0.019(3) 0.003(2) -0.022(3)
F1B 0.0614(18) 0.055(3) 0.064(2) 0.0127(19) -0.0039(15) -0.026(2)
F2A 0.0451(16) 0.110(4) 0.048(2) 0.003(3) 0.0128(15) 0.040(3)
F2B 0.0340(15) 0.116(5) 0.052(2) 0.012(3) 0.0162(13) 0.034(3)
F3A 0.054(2) 0.107(4) 0.042(2) 0.018(3) -0.0097(16) 0.038(3)
F3B 0.0508(17) 0.097(3) 0.0316(14) 0.008(3) -0.0059(11) 0.018(2)
O3 0.0431(6) 0.0369(5) 0.0434(6) -0.0155(4) -0.0138(4) 0.0212(4)
C13 0.0278(6) 0.0432(7) 0.0291(6) 0.0010(5) 0.0013(5) 0.0083(5)

loop_
_atom_site_type_symbol
_atom_site_label
_atom_site_fract_x
_atom_site_fract_y
_atom_site_fract_z
_atom_site_U_iso_or_equiv
_atom_site_thermal_displace_type
_atom_site_calc_flag
_atom_site_refinement_flags
_atom_site_occupancy
O O1 0.87250(15) 0.11455(7) 0.45065(6) 0.0226(2) Uani . . 1.000
N N1 0.05569(19) -0.02252(9) 0.23414(7) 0.0240(3) Uani . . 1.000
N N2 0.7054(2) -0.09004(9) 0.40991(7) 0.0225(3) Uani . . 1.000
C C1 0.2538(2) -0.04184(10) 0.29313(8) 0.0212(3) Uani . . 1.000
C C2 0.4782(2) 0.04629(9) 0.33748(7) 0.0186(3) Uani . . 1.000
C C3 0.4931(2) 0.16131(10) 0.32072(8) 0.0236(3) Uani . . 1.000
C C4 0.2882(2) 0.18307(11) 0.26047(9) 0.0274(3) Uani . . 1.000
C C5 0.0760(2) 0.08876(11) 0.21836(8) 0.0261(3) Uani . . 1.000
C C6 0.7000(2) 0.02482(9) 0.40354(7) 0.0188(3) Uani . . 1.000
O O2 -0.39941(17) 0.44262(7) 0.39075(6) 0.0264(3) Uani . . 1.000
N N3 0.33815(19) 0.66946(9) 0.31270(7) 0.0236(3) Uani . . 1.000
N N4 -0.2073(2) 0.62420(9) 0.49873(7) 0.0236(3) Uani . . 1.000
C C7 0.1753(2) 0.65082(10) 0.37294(8) 0.0219(3) Uani . . 1.000
C C8 -0.0429(2) 0.55638(9) 0.34852(8) 0.0198(3) Uani . . 1.000
C C9 -0.0899(2) 0.47587(11) 0.25734(9) 0.0271(3) Uani . . 1.000
C C10 0.0788(3) 0.49317(12) 0.19462(9) 0.0303(3) Uani . . 1.000
C C11 0.2891(2) 0.59119(11) 0.22515(8) 0.0258(3) Uani . . 1.000
C C12 -0.2296(2) 0.53745(10) 0.41530(8) 0.0205(3) Uani . . 1.000
F F1A 0.5655(16) 0.6926(4) -0.0538(5) 0.0869(18) Uani . . 0.500
F F1B 0.5243(12) 0.6494(4) -0.0430(5) 0.0706(13) Uani . . 0.500
F F2A 0.8008(18) 0.8692(5) -0.0041(6) 0.0644(16) Uani . . 0.500
F F2B 0.7971(17) 0.8192(6) -0.0144(6) 0.0647(19) Uani . . 0.500
F F3A 0.4000(15) 0.8549(5) -0.0620(5) 0.0653(16) Uani . . 0.500
F F3B 0.3721(15) 0.8033(4) -0.0738(4) 0.0614(12) Uani . . 0.500
O O3 0.6456(2) 0.78427(9) 0.14649(7) 0.0424(3) Uani . . 1.000
C C13 0.4745(3) 0.82394(14) 0.08562(9) 0.0345(4) Uani . . 1.000
C C14A 0.5622(6) 0.8123(3) -0.0096(2) 0.0320(7) Uiso . . 0.500
C C14B 0.5411(6) 0.7718(4) -0.0096(2) 0.0322(7) Uiso . . 0.500
H H1 0.24020 -0.12000 0.30530 0.0250 Uiso calc R 1.000
H H1N 0.592(3) -0.1567(14) 0.3723(11) 0.028(4) Uiso . . 1.000
H H2N 0.839(3) -0.0991(14) 0.4511(11) 0.030(4) Uiso . . 1.000
H H3 0.64230 0.22440 0.35030 0.0280 Uiso calc R 1.000
H H4 0.29370 0.26120 0.24840 0.0330 Uiso calc R 1.000
H H5 -0.06240 0.10330 0.17610 0.0310 Uiso calc R 1.000
H H3N -0.324(3) 0.6138(15) 0.5355(11) 0.036(4) Uiso . . 1.000
H H4N -0.094(3) 0.6940(15) 0.5172(11) 0.032(4) Uiso . . 1.000
H H7 0.21110 0.70510 0.43570 0.0260 Uiso calc R 1.000
H H9 -0.23630 0.40960 0.23810 0.0320 Uiso calc R 1.000
H H10 0.05080 0.43890 0.13200 0.0360 Uiso calc R 1.000
H H11 0.40360 0.60330 0.18190 0.0310 Uiso calc R 1.000
H H3O 0.77220 0.84210 0.17440 0.0640 Uiso calc R 1.000
H H13A 0.45750 0.91270 0.11620 0.0410 Uiso calc R 1.000
H H13B 0.29360 0.77480 0.07530 0.0410 Uiso calc R 1.000

loop_
_atom_type_symbol
_atom_type_description
_atom_type_scat_dispersion_real
_atom_type_scat_dispersion_imag
_atom_type_scat_source
O O 0.0106 0.0060 'International Tables Vol C Tables 4.2.6.8 and 6.1.1.4'
N N 0.0061 0.0033 'International Tables Vol C Tables 4.2.6.8 and 6.1.1.4'
F F 0.0171 0.0103 'International Tables Vol C Tables 4.2.6.8 and 6.1.1.4'
H H 0.0000 0.0000 'International Tables Vol C Tables 4.2.6.8 and 6.1.1.4'
C C 0.0033 0.0016 'International Tables Vol C Tables 4.2.6.8 and 6.1.1.4'

loop_
_geom_angle_atom_site_label_1
_geom_angle_atom_site_label_2
_geom_angle_atom_site_label_3
_geom_angle_site_symmetry_1
_geom_angle_site_symmetry_2
_geom_angle_site_symmetry_3
_geom_angle
_geom_angle_publ_flag
C13 O3 H3O . . . 109.00 no
C1 N1 C5 . . . 117.62(10) no
C6 N2 H2N . . . 116.2(11) no
C6 N2 H1N . . . 122.9(10) no
H1N N2 H2N . . . 120.7(15) no
C7 N3 C11 . . . 117.80(10) no
H3N N4 H4N . . . 117.7(15) no
C12 N4 H4N . . . 124.6(10) no
C12 N4 H3N . . . 117.4(11) no
N1 C1 C2 . . . 123.48(11) no
C1 C2 C6 . . . 123.54(10) no
C3 C2 C6 . . . 118.67(9) no
C1 C2 C3 . . . 117.78(10) no
C2 C3 C4 . . . 119.37(10) no
C3 C4 C5 . . . 118.54(12) no
N1 C5 C4 . . . 123.19(11) no
O1 C6 C2 . . . 119.14(9) no
N2 C6 C2 . . . 118.66(9) no
O1 C6 N2 . . . 122.20(10) no
C2 C1 H1 . . . 118.00 no
N1 C1 H1 . . . 118.00 no
C2 C3 H3 . . . 120.00 no
C4 C3 H3 . . . 120.00 no
C3 C4 H4 . . . 121.00 no
C5 C4 H4 . . . 121.00 no
N1 C5 H5 . . . 118.00 no
C4 C5 H5 . . . 118.00 no
N3 C7 C8 . . . 123.44(11) no
C9 C8 C12 . . . 118.67(10) no
C7 C8 C9 . . . 117.85(10) no
C7 C8 C12 . . . 123.48(10) no
C8 C9 C10 . . . 119.30(11) no
C9 C10 C11 . . . 118.64(12) no
N3 C11 C10 . . . 122.95(11) no
N4 C12 C8 . . . 118.69(10) no
O2 C12 N4 . . . 122.47(10) no
O2 C12 C8 . . . 118.84(10) no
C8 C7 H7 . . . 118.00 no
N3 C7 H7 . . . 118.00 no
C8 C9 H9 . . . 120.00 no
C10 C9 H9 . . . 120.00 no
C9 C10 H10 . . . 121.00 no
C11 C10 H10 . . . 121.00 no
C10 C11 H11 . . . 119.00 no
N3 C11 H11 . . . 119.00 no
O3 C13 C14B . . . 107.67(18) no
O3 C13 C14A . . . 115.28(16) no
F1A C14A F3A . . . 108.0(5) no
F1A C14A F2A . . . 106.7(5) no
F1A C14A C13 . . . 108.7(4) no
F2A C14A F3A . . . 107.2(5) no
F2A C14A C13 . . . 113.6(4) no
F3A C14A C13 . . . 112.5(4) no
F1B C14B F2B . . . 106.3(5) no
F1B C14B F3B . . . 104.3(4) no
F1B C14B C13 . . . 117.2(4) no
F2B C14B F3B . . . 107.0(5) no
F2B C14B C13 . . . 110.6(4) no
F3B C14B C13 . . . 110.7(4) no
O3 C13 H13A . . . 108.00 no
O3 C13 H13B . . . 108.00 no
C14A C13 H13A . . . 108.00 no
C14B C13 H13B . . . 98.00 no

loop_
_geom_bond_atom_site_label_1
_geom_bond_atom_site_label_2
_geom_bond_site_symmetry_1
_geom_bond_site_symmetry_2
_geom_bond_distance
_geom_bond_publ_flag
F1A C14A . . 1.324(7) no
F1B C14B . . 1.316(7) no
F2A C14A . . 1.289(9) no
F2B C14B . . 1.366(9) no
F3A C14A . . 1.296(8) no
F3B C14B . . 1.365(7) no
O1 C6 . . 1.2446(13) no
O2 C12 . . 1.2366(14) no
O3 C13 . . 1.3874(18) no
O3 H3O . . 0.8400 no
N1 C5 . . 1.3421(17) no
N1 C1 . . 1.3383(15) no
N2 C6 . . 1.3311(15) no
N2 H2N . . 0.898(16) no
N2 H1N . . 0.897(16) no
N3 C7 . . 1.3401(15) no
N3 C11 . . 1.3361(15) no
N4 C12 . . 1.3345(15) no
N4 H3N . . 0.877(16) no
N4 H4N . . 0.878(17) no
C1 C2 . . 1.3894(15) no
C2 C3 . . 1.3906(16) no
C2 C6 . . 1.4978(14) no
C3 C4 . . 1.3858(16) no
C4 C5 . . 1.3796(17) no
C1 H1 . . 0.9500 no
C3 H3 . . 0.9500 no
C4 H4 . . 0.9500 no
C5 H5 . . 0.9500 no
C7 C8 . . 1.3882(15) no
C8 C12 . . 1.5013(15) no
C8 C9 . . 1.3876(17) no
C9 C10 . . 1.3855(18) no
C10 C11 . . 1.3847(19) no
C7 H7 . . 0.9500 no
C9 H9 . . 0.9500 no
C10 H10 . . 0.9500 no
C11 H11 . . 0.9500 no
C13 C14B . . 1.477(3) no
C13 C14A . . 1.525(3) no
C13 H13A . . 0.9900 no
C13 H13B . . 0.9900 no

loop_
_geom_contact_atom_site_label_1
_geom_contact_atom_site_label_2
_geom_contact_distance
_geom_contact_site_symmetry_1
_geom_contact_site_symmetry_2
_geom_contact_publ_flag
F1A O3 2.859(7) . . no
F1A C10 3.342(7) . 2_665 no
F1A F2A 2.096(9) . . no
F1A F3A 2.119(9) . . no
F1B F3B 2.118(8) . . no
F1B O3 2.780(7) . . no
F2A F3A 2.080(12) . . no
F2A O3 2.869(8) . . no
F2B O3 2.750(8) . . no
F2B F3B 2.196(11) . . no
F3A F1A 2.119(9) . . no
F3A F2A 2.080(12) . . no
F3B F2B 2.196(11) . . no
F3B F1B 2.118(8) . . no
F1A H10 2.7300 . 2_665 no
F1B H10 2.7800 . 2_665 no
F2A H3O 2.8200 . . no
F2B H13B 2.8700 . 1_655 no
F2B H3O 2.8000 . . no
F3A H5 2.4600 . 2_565 no
F3B H5 2.5800 . 2_565 no
F3B H9 2.8600 . 2_565 no
O1 N2 2.9093(13) . 2_756 no
O1 N4 3.0867(14) . 2_666 no
O1 C7 3.2118(14) . 2_666 no
O2 C7 3.3847(14) . 1_455 no
O2 C3 3.0103(15) . 1_455 no
O2 N4 2.9139(13) . 2_466 no
O2 C4 3.1510(15) . 1_455 no
O3 N1 2.7511(15) . 1_665 no
O3 F1A 2.859(7) . . no
O3 F2A 2.869(8) . . no
O3 C11 3.2590(16) . . no
O3 F2B 2.750(8) . . no
O3 F1B 2.780(7) . . no
O1 H7 2.3600 . 2_666 no
O1 H2N 2.013(16) . 2_756 no
O1 H4N 2.222(17) . 2_666 no
O1 H3 2.4800 . . no
O2 H3N 2.047(16) . 2_466 no
O2 H4 2.6900 . 1_455 no
O2 H3 2.4000 . 1_455 no
O2 H9 2.4700 . . no
O3 H11 2.5000 . . no
N1 C6 3.2396(14) . 1_455 no
N1 C13 3.4382(18) . 1_445 no
N1 O3 2.7510(15) . 1_445 no
N2 O1 2.9093(13) . 2_756 no
N2 N3 2.9994(15) . 1_545 no
N3 C1 3.4220(16) . 1_565 no
N3 C12 3.2557(15) . 1_655 no
N3 N2 2.9994(15) . 1_565 no
N4 C12 3.3776(15) . 2_566 no
N4 O1 3.0867(14) . 2_666 no
N4 O2 2.9139(13) . 2_466 no
N1 H13A 2.8600 . 1_545 no
N1 H3O 1.9100 . 1_445 no
N2 H1 2.6100 . . no
N3 H1N 2.122(16) . 1_565 no
N3 H1 2.5100 . 1_565 no
N4 H7 2.6000 . . no
C1 N3 3.4220(16) . 1_545 no
C1 C13 3.4220(18) . 1_545 no
C1 C6 3.4524(15) . 1_455 no
C3 O2 3.0103(15) . 1_655 no
C3 C5 3.5363(15) . 1_655 no
C4 O2 3.1510(15) . 1_655 no
C5 C3 3.5363(15) . 1_455 no
C6 N1 3.2396(14) . 1_655 no
C6 C1 3.4524(15) . 1_655 no
C7 O2 3.3847(14) . 1_655 no
C7 C12 3.4460(15) . 1_655 no
C7 O1 3.2118(14) . 2_666 no
C9 C11 3.5486(15) . 1_455 no
C10 F1A 3.342(7) . 2_665 no
C11 C9 3.5486(15) . 1_655 no
C11 O3 3.2590(16) . . no
C12 C7 3.4460(15) . 1_455 no
C12 C12 3.5927(16) . 2_566 no
C12 N3 3.2557(15) . 1_455 no
C12 N4 3.3776(15) . 2_566 no
C13 C1 3.4220(18) . 1_565 no
C13 N1 3.4382(18) . 1_665 no
C1 H13A 2.9000 . 1_545 no
C1 H1N 2.627(16) . . no
C1 H3O 2.8000 . 1_445 no
C3 H3N 3.086(16) . 2_566 no
C5 H3O 2.8900 . 1_445 no
C6 H2N 2.878(16) . 2_756 no
C7 H4N 2.649(16) . . no
C7 H1 3.0500 . 1_565 no
C7 H1N 2.872(16) . 1_565 no
C12 H3N 2.984(16) . 2_466 no
H1 N3 2.5100 . 1_545 no
H1 C7 3.0500 . 1_545 no
H1 N2 2.6100 . . no
H1 H1N 2.0800 . . no
H1N N3 2.122(16) . 1_545 no
H1N C1 2.627(16) . . no
H1N H1 2.0800 . . no
H1N C7 2.872(16) . 1_545 no
H2N H2N 2.57(2) . 2_756 no
H2N O1 2.013(16) . 2_756 no
H2N C6 2.878(16) . 2_756 no
H3 O1 2.4800 . . no
H3 O2 2.4000 . 1_655 no
H3N C12 2.984(16) . 2_466 no
H3N C3 3.086(16) . 2_566 no
H3N O2 2.047(16) . 2_466 no
H3O C1 2.8000 . 1_665 no
H3O C5 2.8900 . 1_665 no
H3O N1 1.9100 . 1_665 no
H3O F2A 2.8200 . . no
H3O F2B 2.8000 . . no
H4 O2 2.6900 . 1_655 no
H4N O1 2.222(17) . 2_666 no
H4N C7 2.649(16) . . no
H4N H7 2.0900 . . no
H5 F3B 2.5800 . 2_565 no
H5 F3A 2.4600 . 2_565 no
H7 N4 2.6000 . . no
H7 H4N 2.0900 . . no
H7 O1 2.3600 . 2_666 no
H9 O2 2.4700 . . no
H9 F3B 2.8600 . 2_565 no
H10 F1A 2.7300 . 2_665 no
H10 F1B 2.7800 . 2_665 no
H11 O3 2.5000 . . no
H13A N1 2.8600 . 1_565 no
H13A C1 2.9000 . 1_565 no
H13B F2B 2.8700 . 1_455 no

loop_
_geom_hbond_atom_site_label_D
_geom_hbond_atom_site_label_H
_geom_hbond_atom_site_label_A
_geom_hbond_site_symmetry_A
_geom_hbond_distance_DH
_geom_hbond_distance_HA
_geom_hbond_distance_DA
_geom_hbond_angle_DHA
_geom_hbond_publ_flag
N2 H1N N3 1_545 0.897(16) 2.122(16) 2.9994(15) 165.7(15) yes
N2 H2N O1 2_756 0.898(16) 2.013(16) 2.9093(13) 176.8(14) yes
N4 H3N O2 2_466 0.877(16) 2.047(16) 2.9139(13) 170.1(16) yes
O3 H3O N1 1_665 0.8400 1.9100 2.7511(15) 178.00 yes
N4 H4N O1 2_666 0.878(17) 2.222(17) 3.0867(14) 168.4(15) yes
C1 H1 N3 1_545 0.9500 2.5100 3.4220(16) 161.00 yes
C3 H3 O2 1_655 0.9500 2.4000 3.0103(15) 122.00 yes
C5 H5 F3A 2_565 0.9500 2.4600 3.408(7) 177.00 yes
C7 H7 O1 2_666 0.9500 2.3600 3.2118(14) 149.00 yes
C11 H11 O3 . 0.9500 2.5000 3.2590(16) 137.00 yes

loop_
_geom_torsion_atom_site_label_1
_geom_torsion_atom_site_label_2
_geom_torsion_atom_site_label_3
_geom_torsion_atom_site_label_4
_geom_torsion_site_symmetry_1
_geom_torsion_site_symmetry_2
_geom_torsion_site_symmetry_3
_geom_torsion_site_symmetry_4
_geom_torsion
_geom_torsion_publ_flag
C5 N1 C1 C2 . . . . -0.71(16) no
C1 N1 C5 C4 . . . . -0.62(17) no
C11 N3 C7 C8 . . . . -1.22(17) no
C7 N3 C11 C10 . . . . 0.22(18) no
N1 C1 C2 C6 . . . . 180.00(13) no
N1 C1 C2 C3 . . . . 1.37(16) no
C1 C2 C6 O1 . . . . -169.45(10) no
C3 C2 C6 N2 . . . . -170.96(10) no
C3 C2 C6 O1 . . . . 9.14(15) no
C1 C2 C6 N2 . . . . 10.45(15) no
C6 C2 C3 C4 . . . . -179.39(10) no
C1 C2 C3 C4 . . . . -0.72(16) no
C2 C3 C4 C5 . . . . -0.49(17) no
C3 C4 C5 N1 . . . . 1.21(18) no
N3 C7 C8 C12 . . . . -178.39(11) no
N3 C7 C8 C9 . . . . 1.42(17) no
C9 C8 C12 N4 . . . . -171.07(11) no
C7 C8 C12 N4 . . . . 8.74(16) no
C9 C8 C12 O2 . . . . 8.43(16) no
C7 C8 C12 O2 . . . . -171.77(11) no
C7 C8 C9 C10 . . . . -0.60(17) no
C12 C8 C9 C10 . . . . 179.21(11) no
C8 C9 C10 C11 . . . . -0.30(19) no
C9 C10 C11 N3 . . . . 0.5(2) no
O3 C13 C14B F1B . . . . 58.1(4) no
O3 C13 C14B F2B . . . . -64.0(5) no
O3 C13 C14B F3B . . . . 177.6(3) no
O3 C13 C14A F1A . . . . 62.9(4) no
O3 C13 C14A F2A . . . . -55.7(4) no
O3 C13 C14A F3A . . . . -177.7(4) no
